data_9004624
loop_
_publ_author_name
'Krivovichev, S. V.'
'Burns, P. C.'

_publ_section_title
;
 Crystal chemistry of uranyl molybdates. IV. The structures of
 M2[(UO2)6(MoO4)7(H2O)2] (M=Cs,NH4)
;
_journal_name_full 'The Canadian Mineralogist'
_journal_page_first 207
_journal_page_last 214
_journal_paper_doi 10.2113/gscanmin.39.1.207
_journal_volume 39
_journal_year 2001
_chemical_formula_structural (NH4)2[(UO2)6(MoO4)7(H2O)2]
_chemical_formula_sum 'H4 Mo7 N3 O42 U6'
_space_group_IT_number 57
_symmetry_space_group_name_Hall '-P 2c 2b'
_symmetry_space_group_name_H-M 'P b c m'
_cell_angle_alpha 90
_cell_angle_beta 90
_cell_angle_gamma 90
_cell_formula_units_Z 4
_cell_length_a 13.970
_cell_length_b 10.747
_cell_length_c 25.607
_cell_volume 3844.522
_database_code_amcsd 0005717
_exptl_crystal_density_diffrn 4.868
_cod_original_formula_sum 'N3 U6 Mo7 O42 H4'
_cod_database_code 9004624
_amcsd_formula_title (NH4)2[(UO2)6(MoO4)7(H2O)2]

loop_
_space_group_symop_operation_xyz
x,y,z
x,1/2-y,1/2+z
-x,1/2+y,1/2-z
-x,1/2+y,z
x,1/2-y,-z
x,y,1/2-z
-x,-y,1/2+z
-x,-y,-z

loop_
_atom_site_aniso_label
_atom_site_aniso_U_11
_atom_site_aniso_U_22
_atom_site_aniso_U_33
_atom_site_aniso_U_12
_atom_site_aniso_U_13
_atom_site_aniso_U_23
U1 0.02470 0.01790 0.01840 -0.00570 0.00000 0.00000
U2 0.01550 0.01140 0.01710 0.00040 -0.00130 0.00000
U3 0.01690 0.01350 0.01950 -0.00140 0.00020 0.00190
U4 0.02290 0.01430 0.01490 0.00100 0.00000 0.00000
Mo1 0.01380 0.01260 0.02440 0.00000 0.00000 0.00250
Mo2 0.01780 0.01210 0.01570 -0.00210 0.00190 -0.00110
Mo3 0.01810 0.01220 0.01670 0.00040 0.00190 0.00110
Mo4 0.01610 0.01630 0.02140 -0.00200 0.00180 0.00280

loop_
_atom_site_label
_atom_site_fract_x
_atom_site_fract_y
_atom_site_fract_z
_atom_site_U_iso_or_equiv
_atom_site_type_symbol
_atom_site_attached_hydrogens
NH4_1 -0.39500 -0.25000 0.50000 0.04200 N 0
NH4_2 -0.15200 -0.77800 0.30310 0.04500 N 0
U1 0.13485 0.09365 0.25000 0.02040 U 0
U2 -0.36907 -0.56850 0.41631 0.01470 U 0
U3 -0.13501 -0.05950 0.42683 0.01670 U 0
U4 -0.39610 -0.98456 0.25000 0.01740 U 0
Mo1 -0.17140 0.25000 0.50000 0.01690 Mo 0
Mo2 -0.39167 -0.91311 0.40233 0.01520 Mo 0
Mo3 -0.33638 -0.25915 0.34638 0.01560 Mo 0
Mo4 0.10636 0.08069 0.40006 0.01800 Mo 0
O1 -0.27010 -0.00200 0.25000 0.02600 O 0
O2 -0.43050 -0.77290 0.43280 0.01800 O 0
O3 -0.11470 -0.00920 0.36170 0.02700 O 0
O4 -0.38750 -0.50880 0.47960 0.02400 O 0
O5 -0.16070 -0.10950 0.49130 0.02600 O 0
O6 -0.52340 -0.97000 0.25000 0.02100 O 0
O7 -0.34690 -0.62740 0.35270 0.02300 O 0
O8 -0.27460 -0.93810 0.42500 0.02400 O 0
O9 -0.10200 0.13860 0.46570 0.02100 O 0
O10 -0.40550 -0.15490 0.30820 0.02800 O 0
O11 0.23100 0.05220 0.40750 0.02600 O 0
O12 -0.38150 -0.89610 0.33480 0.02800 O 0
O13 0.07840 0.23880 0.41120 0.03200 O 0
O14 -0.27140 -0.17620 0.39420 0.02100 O 0
O15 -0.25460 -0.32950 0.30410 0.03100 O 0
O16 -0.46240 -0.04650 0.41480 0.01600 O 0
O17 -0.40960 -0.37150 0.37840 0.02300 O 0
O18 -0.24370 0.17670 0.54740 0.03000 O 0
Wat19 -0.03000 -0.00200 0.25000 0.04200 O 2
O20 0.03390 -0.02670 0.43360 0.01900 O 0
Wat21 -0.37510 -0.75000 0.25000 0.02800 O 2
O22 0.08050 0.05310 0.33440 0.04100 O 0
O23 0.07800 0.24100 0.25000 0.04400 O 0
O24 0.19000 -0.05500 0.25000 0.03800 O 0

loop_
_cod_changelog_entry_id
_cod_changelog_entry_author
_cod_changelog_entry_date
_cod_changelog_entry_text
1
;cod-tools version 3.8.0
Id: cif_guess_AMCSD_atom_types 9574 2023-05-10 09:00:05Z saulius
;
2023-05-10T18:49:20+03:00
;Derived atom types and hydrogen counts
from atom names that follow the AMCSD naming convention
(Wat == water, O-H == hydroxyl).
;

loop_
_cod_related_entry_id
_cod_related_entry_database
_cod_related_entry_code
1 AMCSD 0005717
